data_1510299
loop_
_publ_author_name
'Pani, M.'
'Fornasini, M.L.'
'Iandelli, A.'

_publ_section_title
;
 Different stacking of the gold and silicon atoms in the phases RAuSi
 (R=Sc, Y, Lu)
;
_journal_name_full 'Journal of Alloys Compd.'
_journal_page_first 243
_journal_page_last 247
_journal_paper_doi 10.1016/0925-8388(92)90538-K
_journal_volume 187
_journal_year 1992
_chemical_formula_sum 'Au Si Y'
_chemical_name_systematic 'Y Au Si'
_space_group_IT_number 186
_symmetry_space_group_name_Hall 'P 6c -2c'
_symmetry_space_group_name_H-M 'P 63 m c'
_cell_angle_alpha 90
_cell_angle_beta 90
_cell_angle_gamma 120
_cell_formula_units_Z 2
_cell_length_a 4.288
_cell_length_b 4.288
_cell_length_c 7.546
_cell_volume 120.159
_citation_journal_id_ASTM JALCEU
_cod_data_source_file gold_364.cif
_cod_data_source_block Au1Si1Y1
_cod_original_cell_volume 120.1592
_cod_original_formula_sum 'Au1 Si1 Y1'
_cod_database_code 1510299

loop_
_symmetry_equiv_pos_as_xyz
x,y,z
x-y,x,z+1/2
-y,x-y,z
-x,-y,z+1/2
-x+y,-x,z
y,-x+y,z+1/2
y,x,z+1/2
-x+y,y,z
-x,-x+y,z+1/2
-y,-x,z
x-y,-y,z+1/2
x,x-y,z

loop_
_atom_site_label
_atom_site_type_symbol
_atom_site_fract_x
_atom_site_fract_y
_atom_site_fract_z
_atom_site_occupancy
_atom_site_U_iso_or_equiv
Si1 Si 0.3333 0.6667 0.775 1 0.0
Y1 Y 0 0 0 1 0.0
Au1 Au 0.3333 0.6667 0.234 1 0.0
